data_7059979
loop_
_publ_author_name
'Dias, H. V. Rasika'
'Palehepitiya Gamage, Chammi S.'
'Jayaratna, Naleen B.'
'Hettiarachchi, Champika V.'

_publ_section_title
;
 Mixed ligand complexes of silver(i) supported by highly fluorinated
 pyrazolates, and chelating and bridging N-heterocycles
;
_journal_issue 39
_journal_name_full 'New Journal of Chemistry'
_journal_page_first 17079
_journal_page_last 17087
_journal_paper_doi 10.1039/D0NJ04007J
_journal_volume 44
_journal_year 2020
_chemical_formula_moiety 'C44 H20 Ag4 F24 N12'
_chemical_formula_sum 'C44 H20 Ag4 F24 N12'
_chemical_formula_weight 1604.20
_space_group_crystal_system triclinic
_space_group_IT_number 2
_space_group_name_Hall '-P 1'
_space_group_name_H-M_alt 'P -1'
_atom_sites_solution_hydrogens geom
_atom_sites_solution_primary dual
_audit_creation_date 2020-08-04
_audit_creation_method
;
Olex2 1.2
(compiled 2018.05.29 svn.r3508 for OlexSys, GUI svn.r5506)
;
_audit_update_record
;
2020-08-06 deposited with the CCDC.	2020-09-11 downloaded from the CCDC.
;
_cell_angle_alpha 107.2390(10)
_cell_angle_beta 95.6320(10)
_cell_angle_gamma 92.7350(10)
_cell_formula_units_Z 1
_cell_length_a 9.2341(9)
_cell_length_b 11.7296(11)
_cell_length_c 11.7828(11)
_cell_measurement_reflns_used 5388
_cell_measurement_temperature 100(2)
_cell_measurement_theta_max 28.28
_cell_measurement_theta_min 2.15
_cell_volume 1209.0(2)
_computing_cell_refinement 'SAINT v7.68A (Bruker, 2009)'
_computing_data_collection 'Bruker SMART'
_computing_data_reduction 'SAINT v7.68A (Bruker, 2009)'
_computing_molecular_graphics 'Olex2 (Dolomanov et al., 2009)'
_computing_publication_material 'Olex2 (Dolomanov et al., 2009)'
_computing_structure_refinement 'ShelXL (Sheldrick, 2015)'
_computing_structure_solution 'ShelXT (Sheldrick, 2015)'
_diffrn_ambient_temperature 100.15
_diffrn_measured_fraction_theta_full 0.999
_diffrn_measured_fraction_theta_max 0.994
_diffrn_measurement_device_type 'Bruker APEX-II CCD'
_diffrn_measurement_method '\f and \w scans'
_diffrn_radiation_monochromator graphite
_diffrn_radiation_probe x-ray
_diffrn_radiation_type MoK\a
_diffrn_radiation_wavelength 0.71073
_diffrn_reflns_av_R_equivalents 0.0214
_diffrn_reflns_av_unetI/netI 0.0307
_diffrn_reflns_Laue_measured_fraction_full 0.999
_diffrn_reflns_Laue_measured_fraction_max 0.994
_diffrn_reflns_limit_h_max 11
_diffrn_reflns_limit_h_min -11
_diffrn_reflns_limit_k_max 14
_diffrn_reflns_limit_k_min -14
_diffrn_reflns_limit_l_max 14
_diffrn_reflns_limit_l_min -14
_diffrn_reflns_number 10688
_diffrn_reflns_point_group_measured_fraction_full 0.999
_diffrn_reflns_point_group_measured_fraction_max 0.994
_diffrn_reflns_theta_full 25.242
_diffrn_reflns_theta_max 26.731
_diffrn_reflns_theta_min 1.822
_diffrn_standards_number 0
_exptl_absorpt_coefficient_mu 1.739
_exptl_absorpt_correction_T_max 0.7457
_exptl_absorpt_correction_T_min 0.6265
_exptl_absorpt_correction_type multi-scan
_exptl_absorpt_process_details
'SADABS-2008/1 (Bruker,2008) was used for absorption correction. wR2(int) was 0.0474 before and 0.0331 after correction. The Ratio of minimum to maximum transmission is 0.8402. The \l/2 correction factor is 0.0015.'
_exptl_crystal_colour colorless
_exptl_crystal_density_diffrn 2.203
_exptl_crystal_density_method 'not measured'
_exptl_crystal_description prism
_exptl_crystal_F_000 772
_exptl_crystal_size_max 0.1
_exptl_crystal_size_mid 0.08
_exptl_crystal_size_min 0.03
_refine_diff_density_max 1.194
_refine_diff_density_min -0.645
_refine_diff_density_rms 0.112
_refine_ls_extinction_method none
_refine_ls_goodness_of_fit_ref 1.027
_refine_ls_hydrogen_treatment constr
_refine_ls_matrix_type full
_refine_ls_number_parameters 379
_refine_ls_number_reflns 5094
_refine_ls_number_restraints 0
_refine_ls_restrained_S_all 1.027
_refine_ls_R_factor_all 0.0361
_refine_ls_R_factor_gt 0.0315
_refine_ls_shift/su_max 0.001
_refine_ls_shift/su_mean 0.000
_refine_ls_structure_factor_coef Fsqd
_refine_ls_weighting_details 'w=1/[\s^2^(Fo^2^)+(0.0454P)^2^+1.0089P] where P=(Fo^2^+2Fc^2^)/3'
_refine_ls_weighting_scheme calc
_refine_ls_wR_factor_gt 0.0763
_refine_ls_wR_factor_ref 0.0805
_reflns_Friedel_coverage 0.000
_reflns_number_gt 4518
_reflns_number_total 5094
_reflns_threshold_expression 'I > 2\s(I)'
_cod_data_source_file d0nj04007j2.cif
_cod_data_source_block dias905m
_cod_depositor_comments 'Adding full bibliography for 7059979--7059984.cif.'
_cod_database_code 7059979
_shelx_shelxl_version_number 2018/3
_shelx_space_group_comment
;
The symmetry employed for this shelxl refinement is uniquely defined
by the following loop, which should always be used as a source of
symmetry information in preference to the above space-group names.
They are only intended as comments.
;
_shelx_estimated_absorpt_t_max 0.950
_shelx_estimated_absorpt_t_min 0.845
_olex2_refinement_description
;
1. Fixed Uiso
 At 1.2 times of:
  All C(H) groups
2.a Aromatic/amide H refined with riding coordinates:
 C2(H2), C9(H9), C11(H11), C12(H12), C13(H13), C18(H18), C19(H19), C20(H20),
 C21(H21), C22(H22)
;
_olex2_submission_special_instructions 'No special instructions were received'

loop_
_space_group_symop_operation_xyz
'x, y, z'
'-x, -y, -z'

loop_
_atom_site_label
_atom_site_type_symbol
_atom_site_fract_x
_atom_site_fract_y
_atom_site_fract_z
_atom_site_U_iso_or_equiv
_atom_site_adp_type
_atom_site_occupancy
_atom_site_site_symmetry_order
_atom_site_calc_flag
_atom_site_refinement_flags_posn
_atom_site_refinement_flags_adp
_atom_site_refinement_flags_occupancy
_atom_site_disorder_assembly
_atom_site_disorder_group
Ag1 Ag 0.87937(2) 0.61532(2) 0.51086(2) 0.02202(8) Uani 1 1 d . . . . .
Ag2 Ag 0.87524(2) 0.65037(2) 0.78601(2) 0.02278(8) Uani 1 1 d . . . . .
F1 F 0.8308(2) 0.9379(2) 0.96909(17) 0.0365(5) Uani 1 1 d . . . . .
F2 F 0.6206(2) 0.84449(16) 0.95132(16) 0.0275(4) Uani 1 1 d . . . . .
F3 F 0.6362(2) 1.02639(16) 0.94443(17) 0.0311(4) Uani 1 1 d . . . . .
F4 F 0.6460(2) 0.98015(16) 0.46601(17) 0.0291(4) Uani 1 1 d . . . . .
F5 F 0.7581(2) 0.82086(18) 0.39643(17) 0.0315(4) Uani 1 1 d . . . . .
F6 F 0.5266(2) 0.80707(17) 0.40421(17) 0.0301(4) Uani 1 1 d . . . . .
F7 F 0.4749(2) 0.41967(19) 0.2069(2) 0.0461(6) Uani 1 1 d . . . . .
F8 F 0.6314(2) 0.57072(17) 0.27646(19) 0.0318(4) Uani 1 1 d . . . . .
F9 F 0.5009(3) 0.5172(3) 0.3934(2) 0.0561(7) Uani 1 1 d . . . . .
F10 F 1.0495(2) 0.90609(17) 0.78825(18) 0.0320(4) Uani 1 1 d . . . . .
F11 F 1.0647(2) 0.89748(18) 0.60538(18) 0.0348(5) Uani 1 1 d . . . . .
F12 F 1.2506(2) 0.96536(17) 0.73903(19) 0.0327(5) Uani 1 1 d . . . . .
N1 N 0.7447(3) 0.7607(2) 0.6059(2) 0.0217(5) Uani 1 1 d . . . . .
N2 N 0.7534(3) 0.7756(2) 0.7252(2) 0.0192(5) Uani 1 1 d . . . . .
N3 N 0.8125(3) 0.4359(2) 0.3883(2) 0.0211(5) Uani 1 1 d . . . . .
N4 N 1.1089(3) 0.6599(2) 0.6105(2) 0.0215(5) Uani 1 1 d . . . . .
N5 N 1.0777(3) 0.6313(2) 0.9059(2) 0.0194(5) Uani 1 1 d . . . . .
N6 N 0.8976(3) 0.4477(2) 0.7467(2) 0.0192(5) Uani 1 1 d . . . . .
C1 C 0.6807(3) 0.8561(3) 0.5875(3) 0.0194(6) Uani 1 1 d . . . . .
C2 C 0.6475(3) 0.9339(3) 0.6931(3) 0.0203(6) Uani 1 1 d . . . . .
H2 H 0.602620 1.007081 0.704863 0.024 Uiso 1 1 calc R . . . .
C3 C 0.6955(3) 0.8796(3) 0.7779(3) 0.0200(6) Uani 1 1 d . . . . .
C4 C 0.6535(3) 0.8650(3) 0.4637(3) 0.0230(6) Uani 1 1 d . . . . .
C5 C 0.6964(3) 0.9215(3) 0.9086(3) 0.0213(6) Uani 1 1 d . . . . .
C6 C 0.6850(3) 0.3930(3) 0.3193(3) 0.0211(6) Uani 1 1 d . . . . .
C7 C 0.5747(3) 0.4752(3) 0.3009(3) 0.0247(7) Uani 1 1 d . . . . .
C8 C 1.1922(3) 0.7591(3) 0.6787(3) 0.0214(6) Uani 1 1 d . . . . .
C9 C 1.3234(3) 0.7302(3) 0.7250(3) 0.0234(6) Uani 1 1 d . . . . .
H9 H 1.400968 0.782676 0.775433 0.028 Uiso 1 1 calc R . . . .
C10 C 1.1395(4) 0.8806(3) 0.7023(3) 0.0247(7) Uani 1 1 d . . . . .
C11 C 0.8123(3) 0.3584(3) 0.6687(3) 0.0226(6) Uani 1 1 d . . . . .
H11 H 0.732913 0.377436 0.621820 0.027 Uiso 1 1 calc R . . . .
C12 C 0.8340(4) 0.2380(3) 0.6527(3) 0.0247(7) Uani 1 1 d . . . . .
H12 H 0.769772 0.176910 0.596752 0.030 Uiso 1 1 calc R . . . .
C13 C 0.9480(3) 0.2089(3) 0.7181(3) 0.0239(7) Uani 1 1 d . . . . .
H13 H 0.964359 0.127281 0.707655 0.029 Uiso 1 1 calc R . . . .
C14 C 1.0420(3) 0.3004(3) 0.8013(3) 0.0198(6) Uani 1 1 d . . . . .
C15 C 1.0121(3) 0.4198(3) 0.8121(3) 0.0180(6) Uani 1 1 d . . . . .
C16 C 1.1072(3) 0.5167(3) 0.8960(3) 0.0176(6) Uani 1 1 d . . . . .
C17 C 1.2278(3) 0.4897(3) 0.9646(3) 0.0195(6) Uani 1 1 d . . . . .
C18 C 1.3197(3) 0.5856(3) 1.0425(3) 0.0220(6) Uani 1 1 d . . . . .
H18 H 1.401946 0.570719 1.089685 0.026 Uiso 1 1 calc R . . . .
C19 C 1.2898(4) 0.7007(3) 1.0500(3) 0.0248(7) Uani 1 1 d . . . . .
H19 H 1.351526 0.766509 1.101547 0.030 Uiso 1 1 calc R . . . .
C20 C 1.1665(3) 0.7198(3) 0.9802(3) 0.0225(6) Uani 1 1 d . . . . .
H20 H 1.145870 0.799884 0.986576 0.027 Uiso 1 1 calc R . . . .
C21 C 1.1637(3) 0.2769(3) 0.8740(3) 0.0241(7) Uani 1 1 d . . . . .
H21 H 1.182250 0.196371 0.867444 0.029 Uiso 1 1 calc R . . . .
C22 C 1.2523(3) 0.3668(3) 0.9513(3) 0.0211(6) Uani 1 1 d . . . . .
H22 H 1.332524 0.348442 0.997889 0.025 Uiso 1 1 calc R . . . .

loop_
_atom_site_aniso_label
_atom_site_aniso_U_11
_atom_site_aniso_U_22
_atom_site_aniso_U_33
_atom_site_aniso_U_23
_atom_site_aniso_U_13
_atom_site_aniso_U_12
Ag1 0.02370(14) 0.01986(13) 0.01933(13) 0.00149(9) -0.00195(9) 0.00842(9)
Ag2 0.02359(14) 0.02197(14) 0.02444(14) 0.00884(10) 0.00140(10) 0.00953(10)
F1 0.0266(10) 0.0514(13) 0.0239(10) 0.0029(9) -0.0044(8) 0.0003(9)
F2 0.0384(11) 0.0226(9) 0.0237(9) 0.0095(8) 0.0060(8) 0.0024(8)
F3 0.0469(12) 0.0181(9) 0.0286(10) 0.0039(8) 0.0125(9) 0.0089(8)
F4 0.0381(11) 0.0235(10) 0.0285(10) 0.0116(8) 0.0038(8) 0.0065(8)
F5 0.0306(10) 0.0407(12) 0.0254(10) 0.0098(9) 0.0081(8) 0.0149(9)
F6 0.0282(10) 0.0310(10) 0.0283(10) 0.0077(8) -0.0057(8) 0.0026(8)
F7 0.0359(12) 0.0366(12) 0.0607(15) 0.0187(11) -0.0291(11) -0.0028(10)
F8 0.0269(10) 0.0262(10) 0.0451(12) 0.0149(9) 0.0033(9) 0.0051(8)
F9 0.0527(15) 0.096(2) 0.0452(13) 0.0461(14) 0.0292(12) 0.0553(14)
F10 0.0358(11) 0.0235(10) 0.0341(11) 0.0016(8) 0.0135(9) 0.0050(8)
F11 0.0461(12) 0.0273(10) 0.0290(11) 0.0063(9) -0.0034(9) 0.0141(9)
F12 0.0312(11) 0.0205(10) 0.0435(12) 0.0061(9) 0.0047(9) -0.0036(8)
N1 0.0217(13) 0.0198(13) 0.0220(13) 0.0043(10) 0.0000(10) 0.0050(10)
N2 0.0212(13) 0.0166(12) 0.0183(12) 0.0033(10) -0.0012(10) 0.0045(10)
N3 0.0204(13) 0.0222(13) 0.0194(13) 0.0045(11) 0.0007(10) 0.0046(10)
N4 0.0207(13) 0.0213(13) 0.0206(13) 0.0030(11) 0.0005(10) 0.0075(10)
N5 0.0196(13) 0.0186(13) 0.0199(13) 0.0054(10) 0.0020(10) 0.0028(10)
N6 0.0170(12) 0.0201(13) 0.0194(13) 0.0043(10) 0.0018(10) 0.0030(10)
C1 0.0163(14) 0.0171(14) 0.0251(16) 0.0079(12) -0.0001(12) 0.0010(11)
C2 0.0187(14) 0.0182(15) 0.0228(15) 0.0041(12) 0.0025(12) 0.0043(12)
C3 0.0201(15) 0.0140(14) 0.0225(15) 0.0017(12) -0.0021(12) 0.0011(11)
C4 0.0223(15) 0.0200(15) 0.0253(16) 0.0045(13) 0.0021(12) 0.0045(12)
C5 0.0213(15) 0.0163(14) 0.0246(16) 0.0036(12) 0.0019(12) 0.0016(12)
C6 0.0165(14) 0.0275(16) 0.0197(15) 0.0082(13) 0.0007(11) 0.0029(12)
C7 0.0207(15) 0.0333(18) 0.0223(16) 0.0128(14) -0.0010(12) 0.0031(13)
C8 0.0236(16) 0.0208(15) 0.0194(15) 0.0058(12) 0.0008(12) 0.0030(12)
C9 0.0208(15) 0.0245(16) 0.0222(15) 0.0049(13) -0.0017(12) -0.0008(12)
C10 0.0256(16) 0.0233(16) 0.0218(16) 0.0021(13) 0.0017(13) 0.0014(13)
C11 0.0191(15) 0.0268(16) 0.0199(15) 0.0044(13) 0.0005(12) 0.0030(12)
C12 0.0250(16) 0.0234(16) 0.0215(16) 0.0014(13) 0.0007(12) 0.0008(13)
C13 0.0276(17) 0.0157(15) 0.0277(17) 0.0035(13) 0.0073(13) 0.0050(12)
C14 0.0220(15) 0.0178(15) 0.0205(15) 0.0065(12) 0.0041(12) 0.0034(12)
C15 0.0194(15) 0.0179(14) 0.0180(14) 0.0056(12) 0.0064(11) 0.0043(11)
C16 0.0189(14) 0.0176(14) 0.0178(14) 0.0057(12) 0.0065(11) 0.0042(11)
C17 0.0183(14) 0.0215(15) 0.0209(15) 0.0089(12) 0.0038(12) 0.0030(12)
C18 0.0195(15) 0.0256(16) 0.0223(15) 0.0102(13) -0.0001(12) 0.0013(12)
C19 0.0278(17) 0.0216(16) 0.0228(16) 0.0059(13) -0.0023(13) -0.0035(13)
C20 0.0255(16) 0.0176(15) 0.0234(16) 0.0052(12) 0.0016(12) 0.0020(12)
C21 0.0269(17) 0.0194(15) 0.0286(17) 0.0113(13) 0.0026(13) 0.0051(13)
C22 0.0196(15) 0.0238(16) 0.0222(15) 0.0102(13) 0.0015(12) 0.0067(12)

loop_
_atom_type_symbol
_atom_type_description
_atom_type_scat_dispersion_real
_atom_type_scat_dispersion_imag
_atom_type_scat_source
C C 0.0033 0.0016 'International Tables Vol C Tables 4.2.6.8 and 6.1.1.4'
H H 0.0000 0.0000 'International Tables Vol C Tables 4.2.6.8 and 6.1.1.4'
Ag Ag -0.8971 1.1015 'International Tables Vol C Tables 4.2.6.8 and 6.1.1.4'
F F 0.0171 0.0103 'International Tables Vol C Tables 4.2.6.8 and 6.1.1.4'
N N 0.0061 0.0033 'International Tables Vol C Tables 4.2.6.8 and 6.1.1.4'

loop_
_geom_angle_atom_site_label_1
_geom_angle_atom_site_label_2
_geom_angle_atom_site_label_3
_geom_angle
_geom_angle_site_symmetry_1
_geom_angle_site_symmetry_3
_geom_angle_publ_flag
N1 Ag1 Ag2 64.65(7) . . ?
N1 Ag1 N4 106.19(9) . . ?
N3 Ag1 Ag2 116.96(7) . . ?
N3 Ag1 N1 130.45(9) . . ?
N3 Ag1 N4 120.74(9) . . ?
N4 Ag1 Ag2 68.89(7) . . ?
N2 Ag2 Ag1 67.08(7) . . ?
N2 Ag2 N5 144.08(9) . . ?
N2 Ag2 N6 141.86(9) . . ?
N5 Ag2 Ag1 122.09(6) . . ?
N5 Ag2 N6 73.53(9) . . ?
N6 Ag2 Ag1 88.24(6) . . ?
N2 N1 Ag1 112.54(18) . . ?
C1 N1 Ag1 138.9(2) . . ?
C1 N1 N2 106.7(2) . . ?
N1 N2 Ag2 115.55(18) . . ?
C3 N2 Ag2 135.7(2) . . ?
C3 N2 N1 108.1(2) . . ?
N4 N3 Ag1 121.53(19) 2_766 . ?
C6 N3 Ag1 129.8(2) . . ?
C6 N3 N4 107.5(2) . 2_766 ?
N3 N4 Ag1 115.95(19) 2_766 . ?
C8 N4 Ag1 137.2(2) . . ?
C8 N4 N3 106.7(2) . 2_766 ?
C16 N5 Ag2 114.9(2) . . ?
C20 N5 Ag2 126.4(2) . . ?
C20 N5 C16 118.7(3) . . ?
C11 N6 Ag2 127.5(2) . . ?
C11 N6 C15 118.1(3) . . ?
C15 N6 Ag2 114.39(19) . . ?
N1 C1 C2 111.6(3) . . ?
N1 C1 C4 119.7(3) . . ?
C2 C1 C4 128.7(3) . . ?
C1 C2 H2 128.4 . . ?
C1 C2 C3 103.3(3) . . ?
C3 C2 H2 128.4 . . ?
N2 C3 C2 110.4(3) . . ?
N2 C3 C5 120.0(3) . . ?
C2 C3 C5 129.6(3) . . ?
F4 C4 C1 110.7(3) . . ?
F5 C4 F4 107.4(3) . . ?
F5 C4 F6 106.6(2) . . ?
F5 C4 C1 112.7(3) . . ?
F6 C4 F4 105.9(2) . . ?
F6 C4 C1 113.1(3) . . ?
F1 C5 F2 105.1(2) . . ?
F1 C5 C3 113.7(3) . . ?
F2 C5 C3 113.3(2) . . ?
F3 C5 F1 106.6(2) . . ?
F3 C5 F2 106.2(2) . . ?
F3 C5 C3 111.5(3) . . ?
N3 C6 C7 120.6(3) . . ?
N3 C6 C9 111.0(3) . 2_766 ?
C9 C6 C7 128.4(3) 2_766 . ?
F7 C7 C6 110.8(3) . . ?
F8 C7 F7 105.7(2) . . ?
F8 C7 C6 113.2(3) . . ?
F9 C7 F7 106.4(3) . . ?
F9 C7 F8 106.1(3) . . ?
F9 C7 C6 114.2(3) . . ?
N4 C8 C9 111.3(3) . . ?
N4 C8 C10 122.0(3) . . ?
C9 C8 C10 126.6(3) . . ?
C6 C9 H9 128.3 2_766 . ?
C8 C9 C6 103.4(3) . 2_766 ?
C8 C9 H9 128.3 . . ?
F10 C10 C8 113.4(3) . . ?
F11 C10 F10 105.6(3) . . ?
F11 C10 C8 113.1(3) . . ?
F12 C10 F10 105.9(2) . . ?
F12 C10 F11 107.0(3) . . ?
F12 C10 C8 111.3(3) . . ?
N6 C11 H11 118.5 . . ?
N6 C11 C12 123.1(3) . . ?
C12 C11 H11 118.5 . . ?
C11 C12 H12 120.3 . . ?
C13 C12 C11 119.3(3) . . ?
C13 C12 H12 120.3 . . ?
C12 C13 H13 120.1 . . ?
C12 C13 C14 119.7(3) . . ?
C14 C13 H13 120.1 . . ?
C13 C14 C15 117.3(3) . . ?
C13 C14 C21 123.0(3) . . ?
C15 C14 C21 119.7(3) . . ?
N6 C15 C14 122.4(3) . . ?
N6 C15 C16 118.6(3) . . ?
C14 C15 C16 119.0(3) . . ?
N5 C16 C15 118.6(3) . . ?
N5 C16 C17 121.8(3) . . ?
C17 C16 C15 119.5(3) . . ?
C16 C17 C22 119.3(3) . . ?
C18 C17 C16 118.0(3) . . ?
C18 C17 C22 122.7(3) . . ?
C17 C18 H18 120.3 . . ?
C19 C18 C17 119.4(3) . . ?
C19 C18 H18 120.3 . . ?
C18 C19 H19 120.5 . . ?
C18 C19 C20 119.0(3) . . ?
C20 C19 H19 120.5 . . ?
N5 C20 C19 123.0(3) . . ?
N5 C20 H20 118.5 . . ?
C19 C20 H20 118.5 . . ?
C14 C21 H21 119.4 . . ?
C22 C21 C14 121.2(3) . . ?
C22 C21 H21 119.4 . . ?
C17 C22 H22 119.4 . . ?
C21 C22 C17 121.3(3) . . ?
C21 C22 H22 119.4 . . ?

loop_
_geom_bond_atom_site_label_1
_geom_bond_atom_site_label_2
_geom_bond_distance
_geom_bond_site_symmetry_2
_geom_bond_publ_flag
Ag1 Ag2 3.1491(4) . ?
Ag1 N1 2.248(3) . ?
Ag1 N3 2.190(3) . ?
Ag1 N4 2.277(3) . ?
Ag2 N2 2.135(2) . ?
Ag2 N5 2.291(3) . ?
Ag2 N6 2.306(2) . ?
F1 C5 1.344(4) . ?
F2 C5 1.356(4) . ?
F3 C5 1.343(3) . ?
F4 C4 1.348(4) . ?
F5 C4 1.336(4) . ?
F6 C4 1.345(4) . ?
F7 C7 1.347(4) . ?
F8 C7 1.333(4) . ?
F9 C7 1.325(4) . ?
F10 C10 1.347(4) . ?
F11 C10 1.347(4) . ?
F12 C10 1.337(4) . ?
N1 N2 1.359(3) . ?
N1 C1 1.352(4) . ?
N2 C3 1.356(4) . ?
N3 N4 1.369(3) 2_766 ?
N3 C6 1.347(4) . ?
N4 C8 1.353(4) . ?
N5 C16 1.357(4) . ?
N5 C20 1.326(4) . ?
N6 C11 1.331(4) . ?
N6 C15 1.358(4) . ?
C1 C2 1.380(4) . ?
C1 C4 1.491(4) . ?
C2 H2 0.9500 . ?
C2 C3 1.384(4) . ?
C3 C5 1.470(4) . ?
C6 C7 1.479(4) . ?
C6 C9 1.379(4) 2_766 ?
C8 C9 1.378(4) . ?
C8 C10 1.484(4) . ?
C9 H9 0.9500 . ?
C11 H11 0.9500 . ?
C11 C12 1.395(4) . ?
C12 H12 0.9500 . ?
C12 C13 1.359(5) . ?
C13 H13 0.9500 . ?
C13 C14 1.410(4) . ?
C14 C15 1.411(4) . ?
C14 C21 1.433(4) . ?
C15 C16 1.452(4) . ?
C16 C17 1.415(4) . ?
C17 C18 1.405(4) . ?
C17 C22 1.435(4) . ?
C18 H18 0.9500 . ?
C18 C19 1.370(4) . ?
C19 H19 0.9500 . ?
C19 C20 1.404(4) . ?
C20 H20 0.9500 . ?
C21 H21 0.9500 . ?
C21 C22 1.346(4) . ?
C22 H22 0.9500 . ?
